data_7204889
loop_
_publ_author_name
'Perruchas, Sandrine'
'Boubekeur, Kamal'
'Auban-Senzier, Pascale'

_publ_section_title
;
 Radical cation salts of TTF derivatives incorporating the
 maleonitriledithiolate copper cluster anion [Cu8(i-mnt)6]4?
;
_journal_issue 24
_journal_name_full 'Journal of Materials Chemistry'
_journal_page_first 3509
_journal_paper_doi 10.1039/b411014e
_journal_volume 14
_journal_year 2004
_chemical_formula_moiety 'C24 Cu8 N12 S12, 4(C12 H28 N), 2(C2 H3 N)'
_chemical_formula_sum 'C76 H118 Cu8 N18 S12'
_chemical_formula_weight 2176.92
_chemical_name_common (TPA)4[Cu8(i-mnt)6],2MeCN
_chemical_name_systematic
;
tetrakis-tetrapropylamonium-hexa-iso-maleonitrile-
octa-cuprate(I)bis-acetonitrile solvate
;
_space_group_IT_number 14
_symmetry_cell_setting monoclinic
_symmetry_space_group_name_Hall '-P 2yn'
_symmetry_space_group_name_H-M 'P 1 21/n 1'
_atom_sites_solution_hydrogens geom
_atom_sites_solution_primary direct
_atom_sites_solution_secondary difmap
_audit_creation_method SHELXL-97
_cell_angle_alpha 90.00
_cell_angle_beta 107.160(6)
_cell_angle_gamma 90.00
_cell_formula_units_Z 2
_cell_length_a 15.1447(8)
_cell_length_b 21.8075(12)
_cell_length_c 15.6767(8)
_cell_measurement_reflns_used 8000
_cell_measurement_temperature 293(2)
_cell_measurement_theta_max 24.5
_cell_measurement_theta_min 1.75
_cell_volume 4947.0(5)
_computing_cell_refinement 'SELECT, CELL  [STOE-IPDS]'
_computing_data_collection 'EXPOSE [STOE-IPDS]'
_computing_data_reduction 'INTEGRATE [STOE-IPDS]'
_computing_molecular_graphics 'DIAMOND (Brandenburg, 1999)'
_computing_publication_material 'SHELXL-97 (Sheldrick, 1997)'
_computing_structure_refinement 'SHELXL-97 (Sheldrick, 1997)'
_computing_structure_solution 'SHELXS-97 (Sheldrick, 1990)'
_diffrn_ambient_temperature 293(2)
_diffrn_detector_area_resol_mean 6.66
_diffrn_measured_fraction_theta_full 0.992
_diffrn_measured_fraction_theta_max 0.992
_diffrn_measurement_device_type 'stoe IPDS'
_diffrn_measurement_method 'oscillation phi. incr. = 1.1'
_diffrn_radiation_monochromator graphite
_diffrn_radiation_source 'fine-focus sealed tube'
_diffrn_radiation_type MoK\a
_diffrn_radiation_wavelength 0.71073
_diffrn_reflns_av_R_equivalents 0.0784
_diffrn_reflns_av_sigmaI/netI 0.2122
_diffrn_reflns_limit_h_max 17
_diffrn_reflns_limit_h_min -18
_diffrn_reflns_limit_k_max 26
_diffrn_reflns_limit_k_min 0
_diffrn_reflns_limit_l_max 19
_diffrn_reflns_limit_l_min 0
_diffrn_reflns_number 38693
_diffrn_reflns_theta_full 25.84
_diffrn_reflns_theta_max 25.84
_diffrn_reflns_theta_min 1.69
_exptl_absorpt_coefficient_mu 1.986
_exptl_absorpt_correction_T_max 0.7478
_exptl_absorpt_correction_T_min 0.6264
_exptl_absorpt_correction_type numerical
_exptl_absorpt_process_details 'stoe IPDS'
_exptl_crystal_colour red
_exptl_crystal_density_diffrn 1.461
_exptl_crystal_density_meas ?
_exptl_crystal_density_method .
_exptl_crystal_description prism
_exptl_crystal_F_000 2248
_exptl_crystal_size_max 0.30
_exptl_crystal_size_mid 0.22
_exptl_crystal_size_min 0.18
_refine_diff_density_max 0.301
_refine_diff_density_min -0.249
_refine_diff_density_rms 0.050
_refine_ls_extinction_method none
_refine_ls_goodness_of_fit_ref 1.032
_refine_ls_hydrogen_treatment constr
_refine_ls_matrix_type full
_refine_ls_number_parameters 515
_refine_ls_number_reflns 9503
_refine_ls_number_restraints 0
_refine_ls_restrained_S_all 1.032
_refine_ls_R_factor_all 0.1239
_refine_ls_R_factor_gt 0.0315
_refine_ls_shift/su_max 0.001
_refine_ls_shift/su_mean 0.000
_refine_ls_structure_factor_coef Fsqd
_refine_ls_weighting_details
; calc
 [0.00000+1.00000exp(6.00(sin\q/\l)^2^)]/
   [\s^2^(Fo^2^)+0.0000+0.0000*P+(0.0000P)^2^+0.0000sin\q/\l]
 where P = 0.33333Fo^2^ + 0.66667Fc^2^
;
_refine_ls_weighting_scheme calc
_refine_ls_wR_factor_gt 0.0588
_refine_ls_wR_factor_ref 0.0926
_reflns_number_gt 3566
_reflns_number_total 9503
_reflns_threshold_expression >2sigma(I)
_cod_data_source_file b411014e.txt
_cod_data_source_block 1
_cod_original_sg_symbol_H-M P21/n
_cod_database_code 7204889

loop_
_symmetry_equiv_pos_as_xyz
'x, y, z'
'-x+1/2, y+1/2, -z+1/2'
'-x, -y, -z'
'x-1/2, -y-1/2, z-1/2'

loop_
_atom_site_label
_atom_site_type_symbol
_atom_site_fract_x
_atom_site_fract_y
_atom_site_fract_z
_atom_site_U_iso_or_equiv
_atom_site_adp_type
_atom_site_occupancy
_atom_site_symmetry_multiplicity
_atom_site_calc_flag
_atom_site_refinement_flags
_atom_site_disorder_assembly
_atom_site_disorder_group
Cu1 Cu 0.08303(5) 0.08777(4) 1.08058(5) 0.04393(19) Uani 1 1 d . . .
Cu2 Cu -0.01828(5) 0.08684(4) 0.89468(5) 0.0435(2) Uani 1 1 d . . .
Cu3 Cu 0.16448(5) -0.02391(4) 1.06285(5) 0.04270(19) Uani 1 1 d . . .
Cu4 Cu -0.06058(5) 0.02826(4) 1.12135(5) 0.04249(19) Uani 1 1 d . . .
S1 S 0.10728(9) 0.06626(7) 0.85300(10) 0.0389(4) Uani 1 1 d . . .
S2 S 0.21857(10) 0.07078(7) 1.05229(10) 0.0396(4) Uani 1 1 d . . .
C1 C 0.2047(3) 0.0851(2) 0.9385(4) 0.0350(12) Uani 1 1 d . . .
C2 C 0.2772(3) 0.1130(3) 0.9168(4) 0.0393(14) Uani 1 1 d . . .
C3 C 0.3606(4) 0.1299(3) 0.9829(5) 0.0486(16) Uani 1 1 d . . .
C4 C 0.2710(4) 0.1290(3) 0.8281(5) 0.0477(16) Uani 1 1 d . . .
N1 N 0.4285(4) 0.1448(3) 1.0316(4) 0.0705(18) Uani 1 1 d . . .
N2 N 0.2700(4) 0.1441(3) 0.7585(4) 0.0719(19) Uani 1 1 d . . .
S3 S 0.16904(9) -0.09300(7) 0.95688(10) 0.0406(3) Uani 1 1 d . . .
S4 S 0.00957(10) -0.15973(7) 1.00212(11) 0.0421(4) Uani 1 1 d . . .
C5 C 0.1181(4) -0.1590(2) 0.9845(3) 0.0363(13) Uani 1 1 d . . .
C6 C 0.1656(4) -0.2130(3) 0.9932(4) 0.0411(14) Uani 1 1 d . . .
C7 C 0.2554(5) -0.2169(3) 0.9792(4) 0.0525(17) Uani 1 1 d . . .
C8 C 0.1285(5) -0.2676(3) 1.0191(4) 0.0505(17) Uani 1 1 d . . .
N3 N 0.3262(4) -0.2198(3) 0.9692(5) 0.080(2) Uani 1 1 d . . .
N4 N 0.0984(5) -0.3101(3) 1.0405(5) 0.0746(18) Uani 1 1 d . . .
S5 S 0.07112(10) 0.06367(7) 1.21613(10) 0.0421(4) Uani 1 1 d . . .
S6 S 0.15862(10) -0.06092(7) 1.19488(10) 0.0409(4) Uani 1 1 d . . .
C9 C 0.1426(3) 0.0014(3) 1.2596(4) 0.0383(13) Uani 1 1 d . . .
C10 C 0.1886(4) 0.0010(3) 1.3487(4) 0.0451(15) Uani 1 1 d . . .
C11 C 0.1812(5) 0.0501(4) 1.4046(5) 0.069(2) Uani 1 1 d . . .
C12 C 0.2509(5) -0.0471(4) 1.3898(5) 0.0556(19) Uani 1 1 d . . .
N6 N 0.3035(4) -0.0833(3) 1.4230(4) 0.0774(19) Uani 1 1 d . . .
N5 N 0.1752(6) 0.0896(4) 1.4495(5) 0.115(3) Uani 1 1 d . . .
N1A N 0.5379(3) 0.1697(2) 0.7546(3) 0.0384(11) Uani 1 1 d . . .
C1A C 0.5205(4) 0.1293(3) 0.6718(4) 0.0544(17) Uani 1 1 d . . .
H1A1 H 0.5196 0.1555 0.6215 0.065 Uiso 1 1 calc R . .
H1A2 H 0.5727 0.1018 0.6805 0.065 Uiso 1 1 calc R . .
C2A C 0.4346(5) 0.0917(4) 0.6469(5) 0.070(2) Uani 1 1 d . . .
H2A1 H 0.3813 0.1186 0.6348 0.084 Uiso 1 1 calc R . .
H2A2 H 0.4339 0.0654 0.6966 0.084 Uiso 1 1 calc R . .
C3A C 0.4283(6) 0.0533(3) 0.5664(5) 0.083(3) Uani 1 1 d . . .
H3A1 H 0.3720 0.0300 0.5515 0.124 Uiso 1 1 calc R . .
H3A2 H 0.4801 0.0259 0.5789 0.124 Uiso 1 1 calc R . .
H3A3 H 0.4287 0.0793 0.5172 0.124 Uiso 1 1 calc R . .
C4A C 0.6334(4) 0.1969(3) 0.7761(5) 0.0589(19) Uani 1 1 d . . .
H4A1 H 0.6457 0.2186 0.8324 0.071 Uiso 1 1 calc R . .
H4A2 H 0.6773 0.1634 0.7850 0.071 Uiso 1 1 calc R . .
C5A C 0.6516(5) 0.2393(4) 0.7097(5) 0.087(3) Uani 1 1 d . . .
H5A1 H 0.6085 0.2732 0.7002 0.104 Uiso 1 1 calc R . .
H5A2 H 0.6412 0.2179 0.6533 0.104 Uiso 1 1 calc R . .
C6A C 0.7490(6) 0.2640(5) 0.7386(6) 0.115(4) Uani 1 1 d . . .
H6A1 H 0.7575 0.2914 0.6937 0.173 Uiso 1 1 calc R . .
H6A2 H 0.7920 0.2306 0.7466 0.173 Uiso 1 1 calc R . .
H6A3 H 0.7593 0.2858 0.7939 0.173 Uiso 1 1 calc R . .
C7A C 0.4654(4) 0.2205(3) 0.7349(5) 0.0549(17) Uani 1 1 d . . .
H7A1 H 0.4683 0.2421 0.6817 0.066 Uiso 1 1 calc R . .
H7A2 H 0.4048 0.2017 0.7214 0.066 Uiso 1 1 calc R . .
C8A C 0.4734(6) 0.2662(4) 0.8067(6) 0.084(3) Uani 1 1 d . . .
H8A1 H 0.5333 0.2860 0.8206 0.100 Uiso 1 1 calc R . .
H8A2 H 0.4690 0.2456 0.8601 0.100 Uiso 1 1 calc R . .
C9A C 0.3996(6) 0.3133(4) 0.7794(6) 0.090(3) Uani 1 1 d . . .
H9A1 H 0.4068 0.3426 0.8267 0.135 Uiso 1 1 calc R . .
H9A2 H 0.3402 0.2939 0.7672 0.135 Uiso 1 1 calc R . .
H9A3 H 0.4040 0.3339 0.7267 0.135 Uiso 1 1 calc R . .
C10A C 0.5302(4) 0.1326(3) 0.8344(4) 0.0484(16) Uani 1 1 d . . .
H10A H 0.5461 0.1591 0.8864 0.058 Uiso 1 1 calc R . .
H10B H 0.4661 0.1206 0.8234 0.058 Uiso 1 1 calc R . .
C11A C 0.5885(4) 0.0765(4) 0.8564(4) 0.0617(19) Uani 1 1 d . . .
H11A H 0.6532 0.0879 0.8724 0.074 Uiso 1 1 calc R . .
H11B H 0.5753 0.0500 0.8044 0.074 Uiso 1 1 calc R . .
C12A C 0.5696(5) 0.0427(3) 0.9324(5) 0.069(2) Uani 1 1 d . . .
H12A H 0.6070 0.0064 0.9452 0.104 Uiso 1 1 calc R . .
H12B H 0.5055 0.0315 0.9165 0.104 Uiso 1 1 calc R . .
H12C H 0.5843 0.0686 0.9843 0.104 Uiso 1 1 calc R . .
N1B N 0.5812(3) 0.1703(2) 1.2872(3) 0.0418(12) Uani 1 1 d . . .
C1B C 0.6485(4) 0.1224(3) 1.2768(5) 0.0621(19) Uani 1 1 d . . .
H1B1 H 0.7083 0.1419 1.2868 0.074 Uiso 1 1 calc R . .
H1B2 H 0.6548 0.0922 1.3236 0.074 Uiso 1 1 calc R . .
C2B C 0.6267(5) 0.0895(4) 1.1907(5) 0.073(2) Uani 1 1 d . . .
H2B1 H 0.6306 0.1177 1.1441 0.088 Uiso 1 1 calc R . .
H2B2 H 0.5640 0.0739 1.1755 0.088 Uiso 1 1 calc R . .
C3B C 0.6933(5) 0.0368(4) 1.1960(5) 0.075(2) Uani 1 1 d . . .
H3B1 H 0.6781 0.0160 1.1396 0.112 Uiso 1 1 calc R . .
H3B2 H 0.6888 0.0087 1.2416 0.112 Uiso 1 1 calc R . .
H3B3 H 0.7552 0.0524 1.2102 0.112 Uiso 1 1 calc R . .
C4B C 0.5771(5) 0.2220(3) 1.2208(5) 0.0625(19) Uani 1 1 d . . .
H4B1 H 0.6393 0.2378 1.2310 0.075 Uiso 1 1 calc R . .
H4B2 H 0.5581 0.2045 1.1612 0.075 Uiso 1 1 calc R . .
C5B C 0.5155(6) 0.2744(4) 1.2224(6) 0.089(3) Uani 1 1 d . . .
H5B1 H 0.5383 0.2958 1.2789 0.107 Uiso 1 1 calc R . .
H5B2 H 0.4541 0.2592 1.2178 0.107 Uiso 1 1 calc R . .
C6B C 0.5100(7) 0.3185(4) 1.1474(6) 0.107(3) Uani 1 1 d . . .
H6B1 H 0.4712 0.3525 1.1516 0.160 Uiso 1 1 calc R . .
H6B2 H 0.4844 0.2980 1.0913 0.160 Uiso 1 1 calc R . .
H6B3 H 0.5708 0.3332 1.1513 0.160 Uiso 1 1 calc R . .
C7B C 0.4865(4) 0.1434(3) 1.2731(5) 0.0528(17) Uani 1 1 d . . .
H7B1 H 0.4492 0.1739 1.2915 0.063 Uiso 1 1 calc R . .
H7B2 H 0.4592 0.1372 1.2095 0.063 Uiso 1 1 calc R . .
C8B C 0.4779(5) 0.0862(4) 1.3177(5) 0.069(2) Uani 1 1 d . . .
H8B1 H 0.5037 0.0913 1.3817 0.083 Uiso 1 1 calc R . .
H8B2 H 0.5127 0.0544 1.2987 0.083 Uiso 1 1 calc R . .
C9B C 0.3768(4) 0.0667(3) 1.2961(5) 0.0633(19) Uani 1 1 d . . .
H9B1 H 0.3728 0.0293 1.3270 0.095 Uiso 1 1 calc R . .
H9B2 H 0.3518 0.0603 1.2329 0.095 Uiso 1 1 calc R . .
H9B3 H 0.3423 0.0982 1.3148 0.095 Uiso 1 1 calc R . .
C10B C 0.6146(5) 0.1945(3) 1.3840(4) 0.0600(18) Uani 1 1 d . . .
H10C H 0.5699 0.2242 1.3915 0.072 Uiso 1 1 calc R . .
H10D H 0.6145 0.1605 1.4239 0.072 Uiso 1 1 calc R . .
C11B C 0.7064(6) 0.2233(4) 1.4128(5) 0.087(3) Uani 1 1 d . . .
H11C H 0.7071 0.2590 1.3760 0.104 Uiso 1 1 calc R . .
H11D H 0.7524 0.1945 1.4052 0.104 Uiso 1 1 calc R . .
C12B C 0.7297(6) 0.2420(4) 1.5082(5) 0.084(3) Uani 1 1 d . . .
H12D H 0.7901 0.2603 1.5263 0.126 Uiso 1 1 calc R . .
H12E H 0.7290 0.2067 1.5445 0.126 Uiso 1 1 calc R . .
H12F H 0.6850 0.2713 1.5154 0.126 Uiso 1 1 calc R . .
C1C C 0.9138(8) -0.0264(6) 1.3873(7) 0.146(5) Uani 1 1 d . . .
H1C1 H 0.9503 -0.0484 1.4387 0.220 Uiso 1 1 calc R . .
H1C2 H 0.9515 -0.0158 1.3499 0.220 Uiso 1 1 calc R . .
H1C3 H 0.8634 -0.0518 1.3544 0.220 Uiso 1 1 calc R . .
C2C C 0.8784(8) 0.0278(7) 1.4152(7) 0.110(3) Uani 1 1 d . . .
N1C N 0.8516(8) 0.0705(5) 1.4385(7) 0.144(4) Uani 1 1 d . . .

loop_
_atom_site_aniso_label
_atom_site_aniso_U_11
_atom_site_aniso_U_22
_atom_site_aniso_U_33
_atom_site_aniso_U_23
_atom_site_aniso_U_13
_atom_site_aniso_U_12
Cu1 0.0409(4) 0.0444(5) 0.0483(5) 0.0014(4) 0.0160(3) 0.0009(4)
Cu2 0.0372(4) 0.0459(5) 0.0490(5) -0.0042(4) 0.0150(3) -0.0020(3)
Cu3 0.0441(4) 0.0406(4) 0.0452(4) -0.0007(4) 0.0159(4) -0.0025(3)
Cu4 0.0391(4) 0.0399(4) 0.0483(5) -0.0002(4) 0.0127(3) -0.0029(3)
S1 0.0335(8) 0.0435(9) 0.0405(9) 0.0022(7) 0.0121(6) -0.0045(7)
S2 0.0354(8) 0.0424(9) 0.0416(9) -0.0001(7) 0.0125(7) -0.0050(7)
C1 0.034(3) 0.029(3) 0.044(3) -0.005(3) 0.015(2) 0.003(2)
C2 0.027(3) 0.043(4) 0.050(4) -0.004(3) 0.015(3) -0.001(2)
C3 0.037(4) 0.052(4) 0.060(4) -0.004(3) 0.019(3) -0.002(3)
C4 0.038(4) 0.051(4) 0.061(5) 0.002(4) 0.025(3) -0.003(3)
N1 0.045(3) 0.083(5) 0.082(5) 0.001(4) 0.017(3) -0.013(3)
N2 0.055(4) 0.100(6) 0.068(4) 0.014(4) 0.029(3) -0.009(3)
S3 0.0392(8) 0.0377(8) 0.0477(9) -0.0020(7) 0.0172(7) 0.0001(7)
S4 0.0387(8) 0.0371(8) 0.0519(9) -0.0013(7) 0.0155(7) -0.0024(6)
C5 0.039(3) 0.036(3) 0.027(3) -0.005(2) 0.000(2) 0.000(3)
C6 0.046(3) 0.037(4) 0.040(3) -0.001(3) 0.013(3) 0.008(3)
C7 0.066(5) 0.043(4) 0.048(4) -0.005(3) 0.018(4) 0.015(3)
C8 0.060(4) 0.039(4) 0.046(4) -0.011(3) 0.005(3) 0.009(3)
N3 0.068(4) 0.086(5) 0.093(5) 0.005(4) 0.034(4) 0.025(4)
N4 0.096(5) 0.045(4) 0.082(5) 0.003(3) 0.025(4) -0.001(4)
S5 0.0415(8) 0.0439(9) 0.0406(9) -0.0059(7) 0.0117(7) -0.0017(7)
S6 0.0373(8) 0.0429(9) 0.0409(9) 0.0017(7) 0.0093(7) 0.0024(7)
C9 0.031(3) 0.047(3) 0.039(3) 0.005(3) 0.012(2) -0.008(3)
C10 0.040(3) 0.057(4) 0.038(3) 0.003(3) 0.011(3) -0.007(3)
C11 0.079(5) 0.080(6) 0.043(4) -0.012(4) 0.008(4) 0.008(4)
C12 0.052(4) 0.071(5) 0.040(4) 0.008(3) 0.007(3) 0.003(4)
N6 0.074(4) 0.091(5) 0.066(4) 0.018(4) 0.018(3) 0.011(4)
N5 0.138(7) 0.121(7) 0.073(5) -0.044(5) 0.010(5) 0.016(6)
N1A 0.036(3) 0.046(3) 0.035(3) 0.003(2) 0.013(2) 0.001(2)
C1A 0.062(4) 0.063(5) 0.035(3) -0.002(3) 0.010(3) 0.005(4)
C2A 0.078(5) 0.067(5) 0.058(5) -0.010(4) 0.010(4) -0.006(4)
C3A 0.115(7) 0.060(5) 0.055(5) 0.000(4) -0.004(5) -0.007(5)
C4A 0.045(4) 0.072(5) 0.064(5) 0.008(4) 0.020(3) -0.002(3)
C5A 0.084(6) 0.121(8) 0.057(5) 0.017(5) 0.021(4) -0.034(5)
C6A 0.090(6) 0.162(10) 0.088(7) 0.005(6) 0.019(5) -0.080(7)
C7A 0.051(4) 0.051(4) 0.063(5) 0.009(4) 0.019(3) 0.012(3)
C8A 0.106(7) 0.060(5) 0.085(6) 0.001(5) 0.028(5) 0.030(5)
C9A 0.120(7) 0.064(5) 0.101(7) 0.016(5) 0.056(6) 0.033(5)
C10A 0.043(3) 0.057(4) 0.045(4) 0.001(3) 0.013(3) 0.010(3)
C11A 0.054(4) 0.080(5) 0.052(4) 0.010(4) 0.017(3) 0.018(4)
C12A 0.075(5) 0.061(5) 0.071(5) 0.022(4) 0.022(4) 0.017(4)
N1B 0.041(3) 0.037(3) 0.050(3) -0.005(2) 0.020(2) -0.007(2)
C1B 0.050(4) 0.055(4) 0.089(6) -0.004(4) 0.032(4) -0.002(3)
C2B 0.078(5) 0.076(5) 0.070(5) -0.005(5) 0.028(4) 0.011(4)
C3B 0.078(5) 0.072(6) 0.081(6) -0.014(4) 0.036(4) 0.016(4)
C4B 0.083(5) 0.049(4) 0.056(5) 0.007(4) 0.021(4) -0.003(4)
C5B 0.111(7) 0.045(5) 0.117(8) 0.014(5) 0.043(6) 0.006(5)
C6B 0.125(8) 0.060(6) 0.116(8) 0.029(6) 0.006(6) 0.004(5)
C7B 0.048(4) 0.045(4) 0.070(5) -0.007(3) 0.025(3) -0.001(3)
C8B 0.071(5) 0.060(5) 0.086(6) 0.004(4) 0.037(4) -0.007(4)
C9B 0.060(4) 0.060(5) 0.072(5) -0.007(4) 0.023(4) -0.016(4)
C10B 0.068(5) 0.057(4) 0.059(4) -0.001(3) 0.025(4) -0.014(4)
C11B 0.104(6) 0.090(6) 0.068(6) -0.017(5) 0.028(5) -0.046(5)
C12B 0.106(6) 0.075(6) 0.066(5) -0.009(4) 0.018(5) -0.037(5)
C1C 0.160(11) 0.186(13) 0.084(8) -0.022(8) 0.024(7) 0.062(10)
C2C 0.120(8) 0.134(11) 0.075(7) 0.013(7) 0.027(6) 0.035(8)
N1C 0.191(10) 0.125(9) 0.123(8) 0.013(7) 0.058(7) 0.047(8)

loop_
_atom_type_symbol
_atom_type_description
_atom_type_scat_dispersion_real
_atom_type_scat_dispersion_imag
_atom_type_scat_source
C C 0.0033 0.0016 'International Tables Vol C Tables 4.2.6.8 and 6.1.1.4'
H H 0.0000 0.0000 'International Tables Vol C Tables 4.2.6.8 and 6.1.1.4'
N N 0.0061 0.0033 'International Tables Vol C Tables 4.2.6.8 and 6.1.1.4'
S S 0.1246 0.1234 'International Tables Vol C Tables 4.2.6.8 and 6.1.1.4'
Cu Cu 0.3201 1.2651 'International Tables Vol C Tables 4.2.6.8 and 6.1.1.4'

loop_
_geom_angle_atom_site_label_1
_geom_angle_atom_site_label_2
_geom_angle_atom_site_label_3
_geom_angle
_geom_angle_site_symmetry_1
_geom_angle_site_symmetry_3
_geom_angle_publ_flag
S4 Cu1 S5 119.93(6) 3_557 . ?
S4 Cu1 S2 116.82(6) 3_557 . ?
S5 Cu1 S2 118.63(6) . . ?
S4 Cu1 Cu4 93.53(5) 3_557 . ?
S5 Cu1 Cu4 51.94(4) . . ?
S2 Cu1 Cu4 142.40(5) . . ?
S4 Cu1 Cu3 140.78(6) 3_557 . ?
S5 Cu1 Cu3 92.94(5) . . ?
S2 Cu1 Cu3 51.69(4) . . ?
Cu4 Cu1 Cu3 90.83(3) . . ?
S4 Cu1 Cu2 50.33(5) 3_557 . ?
S5 Cu1 Cu2 142.36(5) . . ?
S2 Cu1 Cu2 92.53(5) . . ?
Cu4 Cu1 Cu2 90.58(3) . . ?
Cu3 Cu1 Cu2 90.71(3) . . ?
S1 Cu2 S4 118.67(6) . 3_557 ?
S1 Cu2 S6 119.82(6) . 3_557 ?
S4 Cu2 S6 118.19(6) 3_557 3_557 ?
S1 Cu2 Cu4 51.35(4) . 3_557 ?
S4 Cu2 Cu4 139.26(5) 3_557 3_557 ?
S6 Cu2 Cu4 93.88(5) 3_557 3_557 ?
S1 Cu2 Cu3 139.53(5) . 3_557 ?
S4 Cu2 Cu3 93.28(5) 3_557 3_557 ?
S6 Cu2 Cu3 50.73(4) 3_557 3_557 ?
Cu4 Cu2 Cu3 88.33(3) 3_557 3_557 ?
S1 Cu2 Cu1 93.00(5) . . ?
S4 Cu2 Cu1 50.34(5) 3_557 . ?
S6 Cu2 Cu1 139.59(5) 3_557 . ?
Cu4 Cu2 Cu1 89.03(3) 3_557 . ?
Cu3 Cu2 Cu1 89.17(3) 3_557 . ?
S2 Cu3 S6 120.82(7) . . ?
S2 Cu3 S3 117.92(6) . . ?
S6 Cu3 S3 117.12(7) . . ?
S2 Cu3 Cu1 51.99(4) . . ?
S6 Cu3 Cu1 94.77(5) . . ?
S3 Cu3 Cu1 140.21(5) . . ?
S2 Cu3 Cu2 141.87(5) . 3_557 ?
S6 Cu3 Cu2 50.70(4) . 3_557 ?
S3 Cu3 Cu2 92.59(5) . 3_557 ?
Cu1 Cu3 Cu2 90.02(3) . 3_557 ?
S2 Cu3 Cu4 93.45(5) . 3_557 ?
S6 Cu3 Cu4 139.48(5) . 3_557 ?
S3 Cu3 Cu4 50.28(4) . 3_557 ?
Cu1 Cu3 Cu4 90.10(3) . 3_557 ?
Cu2 Cu3 Cu4 89.19(3) 3_557 3_557 ?
S3 Cu4 S5 120.75(7) 3_557 . ?
S3 Cu4 S1 117.17(6) 3_557 3_557 ?
S5 Cu4 S1 117.46(6) . 3_557 ?
S3 Cu4 Cu1 94.44(5) 3_557 . ?
S5 Cu4 Cu1 52.06(5) . . ?
S1 Cu4 Cu1 141.29(5) 3_557 . ?
S3 Cu4 Cu2 140.69(5) 3_557 3_557 ?
S5 Cu4 Cu2 92.76(5) . 3_557 ?
S1 Cu4 Cu2 50.64(4) 3_557 3_557 ?
Cu1 Cu4 Cu2 90.83(3) . 3_557 ?
S3 Cu4 Cu3 50.94(4) 3_557 3_557 ?
S5 Cu4 Cu3 143.00(5) . 3_557 ?
S1 Cu4 Cu3 92.40(5) 3_557 3_557 ?
Cu1 Cu4 Cu3 91.04(3) . 3_557 ?
Cu2 Cu4 Cu3 90.11(3) 3_557 3_557 ?
C1 S1 Cu2 109.39(18) . . ?
C1 S1 Cu4 108.7(2) . 3_557 ?
Cu2 S1 Cu4 78.01(5) . 3_557 ?
C1 S2 Cu3 107.48(19) . . ?
C1 S2 Cu1 109.05(18) . . ?
Cu3 S2 Cu1 76.32(5) . . ?
C2 C1 S1 118.3(4) . . ?
C2 C1 S2 117.4(4) . . ?
S1 C1 S2 124.3(3) . . ?
C1 C2 C4 121.6(5) . . ?
C1 C2 C3 122.2(6) . . ?
C4 C2 C3 116.1(5) . . ?
N1 C3 C2 176.0(7) . . ?
N2 C4 C2 176.2(7) . . ?
C5 S3 Cu4 110.44(18) . 3_557 ?
C5 S3 Cu3 104.80(19) . . ?
Cu4 S3 Cu3 78.78(6) 3_557 . ?
C5 S4 Cu2 104.45(18) . 3_557 ?
C5 S4 Cu1 111.06(19) . 3_557 ?
Cu2 S4 Cu1 79.33(6) 3_557 3_557 ?
C6 C5 S4 118.0(4) . . ?
C6 C5 S3 118.5(4) . . ?
S4 C5 S3 123.5(3) . . ?
C5 C6 C8 120.5(5) . . ?
C5 C6 C7 121.9(6) . . ?
C8 C6 C7 117.6(5) . . ?
N3 C7 C6 179.2(8) . . ?
N4 C8 C6 178.7(8) . . ?
C9 S5 Cu4 108.6(2) . . ?
C9 S5 Cu1 109.73(19) . . ?
Cu4 S5 Cu1 75.99(6) . . ?
C9 S6 Cu2 106.81(18) . 3_557 ?
C9 S6 Cu3 107.7(2) . . ?
Cu2 S6 Cu3 78.57(6) 3_557 . ?
C10 C9 S5 118.4(5) . . ?
C10 C9 S6 118.1(5) . . ?
S5 C9 S6 123.6(3) . . ?
C9 C10 C11 121.4(6) . . ?
C9 C10 C12 122.4(6) . . ?
C11 C10 C12 116.1(6) . . ?
N5 C11 C10 179.9(11) . . ?
N6 C12 C10 176.9(8) . . ?
C4A N1A C10A 109.1(4) . . ?
C4A N1A C1A 109.2(5) . . ?
C10A N1A C1A 110.9(5) . . ?
C4A N1A C7A 110.2(5) . . ?
C10A N1A C7A 109.1(4) . . ?
C1A N1A C7A 108.3(5) . . ?
C2A C1A N1A 117.2(5) . . ?
C2A C1A H1A1 108.0 . . ?
N1A C1A H1A1 108.0 . . ?
C2A C1A H1A2 108.0 . . ?
N1A C1A H1A2 108.0 . . ?
H1A1 C1A H1A2 107.2 . . ?
C1A C2A C3A 111.3(6) . . ?
C1A C2A H2A1 109.4 . . ?
C3A C2A H2A1 109.4 . . ?
C1A C2A H2A2 109.4 . . ?
C3A C2A H2A2 109.4 . . ?
H2A1 C2A H2A2 108.0 . . ?
C2A C3A H3A1 109.5 . . ?
C2A C3A H3A2 109.5 . . ?
H3A1 C3A H3A2 109.5 . . ?
C2A C3A H3A3 109.5 . . ?
H3A1 C3A H3A3 109.5 . . ?
H3A2 C3A H3A3 109.5 . . ?
C5A C4A N1A 117.1(6) . . ?
C5A C4A H4A1 108.0 . . ?
N1A C4A H4A1 108.0 . . ?
C5A C4A H4A2 108.0 . . ?
N1A C4A H4A2 108.0 . . ?
H4A1 C4A H4A2 107.3 . . ?
C4A C5A C6A 112.4(7) . . ?
C4A C5A H5A1 109.1 . . ?
C6A C5A H5A1 109.1 . . ?
C4A C5A H5A2 109.1 . . ?
C6A C5A H5A2 109.1 . . ?
H5A1 C5A H5A2 107.9 . . ?
C5A C6A H6A1 109.5 . . ?
C5A C6A H6A2 109.5 . . ?
H6A1 C6A H6A2 109.5 . . ?
C5A C6A H6A3 109.5 . . ?
H6A1 C6A H6A3 109.5 . . ?
H6A2 C6A H6A3 109.5 . . ?
C8A C7A N1A 116.3(6) . . ?
C8A C7A H7A1 108.2 . . ?
N1A C7A H7A1 108.2 . . ?
C8A C7A H7A2 108.2 . . ?
N1A C7A H7A2 108.2 . . ?
H7A1 C7A H7A2 107.4 . . ?
C7A C8A C9A 111.2(7) . . ?
C7A C8A H8A1 109.4 . . ?
C9A C8A H8A1 109.4 . . ?
C7A C8A H8A2 109.4 . . ?
C9A C8A H8A2 109.4 . . ?
H8A1 C8A H8A2 108.0 . . ?
C8A C9A H9A1 109.5 . . ?
C8A C9A H9A2 109.5 . . ?
H9A1 C9A H9A2 109.5 . . ?
C8A C9A H9A3 109.5 . . ?
H9A1 C9A H9A3 109.5 . . ?
H9A2 C9A H9A3 109.5 . . ?
C11A C10A N1A 116.3(5) . . ?
C11A C10A H10A 108.2 . . ?
N1A C10A H10A 108.2 . . ?
C11A C10A H10B 108.2 . . ?
N1A C10A H10B 108.2 . . ?
H10A C10A H10B 107.4 . . ?
C10A C11A C12A 110.5(5) . . ?
C10A C11A H11A 109.6 . . ?
C12A C11A H11A 109.6 . . ?
C10A C11A H11B 109.6 . . ?
C12A C11A H11B 109.6 . . ?
H11A C11A H11B 108.1 . . ?
C11A C12A H12A 109.5 . . ?
C11A C12A H12B 109.5 . . ?
H12A C12A H12B 109.5 . . ?
C11A C12A H12C 109.5 . . ?
H12A C12A H12C 109.5 . . ?
H12B C12A H12C 109.5 . . ?
C1B N1B C7B 111.2(5) . . ?
C1B N1B C4B 109.4(5) . . ?
C7B N1B C4B 110.1(5) . . ?
C1B N1B C10B 108.0(5) . . ?
C7B N1B C10B 107.4(5) . . ?
C4B N1B C10B 110.7(5) . . ?
C2B C1B N1B 117.5(6) . . ?
C2B C1B H1B1 107.9 . . ?
N1B C1B H1B1 107.9 . . ?
C2B C1B H1B2 107.9 . . ?
N1B C1B H1B2 107.9 . . ?
H1B1 C1B H1B2 107.2 . . ?
C1B C2B C3B 110.6(6) . . ?
C1B C2B H2B1 109.5 . . ?
C3B C2B H2B1 109.5 . . ?
C1B C2B H2B2 109.5 . . ?
C3B C2B H2B2 109.5 . . ?
H2B1 C2B H2B2 108.1 . . ?
C2B C3B H3B1 109.5 . . ?
C2B C3B H3B2 109.5 . . ?
H3B1 C3B H3B2 109.5 . . ?
C2B C3B H3B3 109.5 . . ?
H3B1 C3B H3B3 109.5 . . ?
H3B2 C3B H3B3 109.5 . . ?
C5B C4B N1B 117.3(6) . . ?
C5B C4B H4B1 108.0 . . ?
N1B C4B H4B1 108.0 . . ?
C5B C4B H4B2 108.0 . . ?
N1B C4B H4B2 108.0 . . ?
H4B1 C4B H4B2 107.2 . . ?
C4B C5B C6B 111.7(8) . . ?
C4B C5B H5B1 109.3 . . ?
C6B C5B H5B1 109.3 . . ?
C4B C5B H5B2 109.3 . . ?
C6B C5B H5B2 109.3 . . ?
H5B1 C5B H5B2 107.9 . . ?
C5B C6B H6B1 109.5 . . ?
C5B C6B H6B2 109.5 . . ?
H6B1 C6B H6B2 109.5 . . ?
C5B C6B H6B3 109.5 . . ?
H6B1 C6B H6B3 109.5 . . ?
H6B2 C6B H6B3 109.5 . . ?
C8B C7B N1B 118.7(5) . . ?
C8B C7B H7B1 107.6 . . ?
N1B C7B H7B1 107.6 . . ?
C8B C7B H7B2 107.6 . . ?
N1B C7B H7B2 107.6 . . ?
H7B1 C7B H7B2 107.1 . . ?
C7B C8B C9B 111.0(6) . . ?
C7B C8B H8B1 109.4 . . ?
C9B C8B H8B1 109.4 . . ?
C7B C8B H8B2 109.4 . . ?
C9B C8B H8B2 109.4 . . ?
H8B1 C8B H8B2 108.0 . . ?
C8B C9B H9B1 109.5 . . ?
C8B C9B H9B2 109.5 . . ?
H9B1 C9B H9B2 109.5 . . ?
C8B C9B H9B3 109.5 . . ?
H9B1 C9B H9B3 109.5 . . ?
H9B2 C9B H9B3 109.5 . . ?
C11B C10B N1B 117.0(6) . . ?
C11B C10B H10C 108.0 . . ?
N1B C10B H10C 108.0 . . ?
C11B C10B H10D 108.0 . . ?
N1B C10B H10D 108.0 . . ?
H10C C10B H10D 107.3 . . ?
C10B C11B C12B 110.4(7) . . ?
C10B C11B H11C 109.6 . . ?
C12B C11B H11C 109.6 . . ?
C10B C11B H11D 109.6 . . ?
C12B C11B H11D 109.6 . . ?
H11C C11B H11D 108.1 . . ?
C11B C12B H12D 109.5 . . ?
C11B C12B H12E 109.5 . . ?
H12D C12B H12E 109.5 . . ?
C11B C12B H12F 109.5 . . ?
H12D C12B H12F 109.5 . . ?
H12E C12B H12F 109.5 . . ?
C2C C1C H1C1 109.5 . . ?
C2C C1C H1C2 109.5 . . ?
H1C1 C1C H1C2 109.5 . . ?
C2C C1C H1C3 109.5 . . ?
H1C1 C1C H1C3 109.5 . . ?
H1C2 C1C H1C3 109.5 . . ?
N1C C2C C1C 178.8(14) . . ?

loop_
_geom_bond_atom_site_label_1
_geom_bond_atom_site_label_2
_geom_bond_distance
_geom_bond_site_symmetry_2
_geom_bond_publ_flag
Cu1 S4 2.2445(17) 3_557 ?
Cu1 S5 2.2473(17) . ?
Cu1 S2 2.2548(16) . ?
Cu1 Cu4 2.7647(11) . ?
Cu1 Cu3 2.7808(11) . ?
Cu1 Cu2 2.8651(11) . ?
Cu2 S1 2.2311(16) . ?
Cu2 S4 2.2440(17) 3_557 ?
Cu2 S6 2.2467(16) 3_557 ?
Cu2 Cu4 2.8226(11) 3_557 ?
Cu2 Cu3 2.8458(11) 3_557 ?
Cu3 S2 2.2456(17) . ?
Cu3 S6 2.2476(17) . ?
Cu3 S3 2.2587(17) . ?
Cu3 Cu2 2.8458(11) 3_557 ?
Cu3 Cu4 2.8534(11) 3_557 ?
Cu4 S3 2.2376(17) 3_557 ?
Cu4 S5 2.2436(17) . ?
Cu4 S1 2.2535(17) 3_557 ?
Cu4 Cu2 2.8226(11) 3_557 ?
Cu4 Cu3 2.8534(11) 3_557 ?
S1 C1 1.724(5) . ?
S1 Cu4 2.2535(17) 3_557 ?
S2 C1 1.762(6) . ?
C1 C2 1.383(7) . ?
C2 C4 1.410(9) . ?
C2 C3 1.426(8) . ?
C3 N1 1.132(7) . ?
C4 N2 1.135(8) . ?
S3 C5 1.747(6) . ?
S3 Cu4 2.2376(17) 3_557 ?
S4 C5 1.745(6) . ?
S4 Cu2 2.2440(17) 3_557 ?
S4 Cu1 2.2445(17) 3_557 ?
C5 C6 1.366(7) . ?
C6 C8 1.427(9) . ?
C6 C7 1.443(9) . ?
C7 N3 1.129(8) . ?
C8 N4 1.125(8) . ?
S5 C9 1.745(6) . ?
S6 C9 1.754(6) . ?
S6 Cu2 2.2467(16) 3_557 ?
C9 C10 1.366(8) . ?
C10 C11 1.410(10) . ?
C10 C12 1.429(9) . ?
C11 N5 1.132(9) . ?
C12 N6 1.133(8) . ?
N1A C4A 1.506(7) . ?
N1A C10A 1.522(7) . ?
N1A C1A 1.527(7) . ?
N1A C7A 1.527(7) . ?
C1A C2A 1.489(9) . ?
C1A H1A1 0.9700 . ?
C1A H1A2 0.9700 . ?
C2A C3A 1.494(10) . ?
C2A H2A1 0.9700 . ?
C2A H2A2 0.9700 . ?
C3A H3A1 0.9600 . ?
C3A H3A2 0.9600 . ?
C3A H3A3 0.9600 . ?
C4A C5A 1.478(9) . ?
C4A H4A1 0.9700 . ?
C4A H4A2 0.9700 . ?
C5A C6A 1.509(10) . ?
C5A H5A1 0.9700 . ?
C5A H5A2 0.9700 . ?
C6A H6A1 0.9600 . ?
C6A H6A2 0.9600 . ?
C6A H6A3 0.9600 . ?
C7A C8A 1.480(10) . ?
C7A H7A1 0.9700 . ?
C7A H7A2 0.9700 . ?
C8A C9A 1.485(10) . ?
C8A H8A1 0.9700 . ?
C8A H8A2 0.9700 . ?
C9A H9A1 0.9600 . ?
C9A H9A2 0.9600 . ?
C9A H9A3 0.9600 . ?
C10A C11A 1.488(9) . ?
C10A H10A 0.9700 . ?
C10A H10B 0.9700 . ?
C11A C12A 1.499(9) . ?
C11A H11A 0.9700 . ?
C11A H11B 0.9700 . ?
C12A H12A 0.9600 . ?
C12A H12B 0.9600 . ?
C12A H12C 0.9600 . ?
N1B C1B 1.502(8) . ?
N1B C7B 1.505(7) . ?
N1B C4B 1.523(8) . ?
N1B C10B 1.544(8) . ?
C1B C2B 1.477(9) . ?
C1B H1B1 0.9700 . ?
C1B H1B2 0.9700 . ?
C2B C3B 1.515(9) . ?
C2B H2B1 0.9700 . ?
C2B H2B2 0.9700 . ?
C3B H3B1 0.9600 . ?
C3B H3B2 0.9600 . ?
C3B H3B3 0.9600 . ?
C4B C5B 1.482(10) . ?
C4B H4B1 0.9700 . ?
C4B H4B2 0.9700 . ?
C5B C6B 1.502(11) . ?
C5B H5B1 0.9700 . ?
C5B H5B2 0.9700 . ?
C6B H6B1 0.9600 . ?
C6B H6B2 0.9600 . ?
C6B H6B3 0.9600 . ?
C7B C8B 1.453(9) . ?
C7B H7B1 0.9700 . ?
C7B H7B2 0.9700 . ?
C8B C9B 1.528(8) . ?
C8B H8B1 0.9700 . ?
C8B H8B2 0.9700 . ?
C9B H9B1 0.9600 . ?
C9B H9B2 0.9600 . ?
C9B H9B3 0.9600 . ?
C10B C11B 1.469(9) . ?
C10B H10C 0.9700 . ?
C10B H10D 0.9700 . ?
C11B C12B 1.490(10) . ?
C11B H11C 0.9700 . ?
C11B H11D 0.9700 . ?
C12B H12D 0.9600 . ?
C12B H12E 0.9600 . ?
C12B H12F 0.9600 . ?
C1C C2C 1.420(15) . ?
C1C H1C1 0.9600 . ?
C1C H1C2 0.9600 . ?
C1C H1C3 0.9600 . ?
C2C N1C 1.118(13) . ?
